data_7132010
loop_
_publ_author_name
'Li, Hanning'
'Yang, Yang'
'Xu, Jing'
'He, Cheng'
'Duan, Chunying'

_publ_section_title
;
 Mixed-ligand metal&#x2212;organic frameworks as effective photocatalyst
 for selective oxidation reaction
;
_journal_name_full 'Chemical Communications'
_journal_paper_doi 10.1039/D3CC02839A
_journal_year 2023
_chemical_formula_moiety 'C69 H33 N5 O17 Zn4, 6[CH3CN], 12[H2O]'
_chemical_formula_sum 'C81 H75 N11 O29 Zn4'
_chemical_formula_weight 1928.00
_space_group_crystal_system triclinic
_space_group_IT_number 2
_space_group_name_Hall '-P 1'
_space_group_name_H-M_alt 'P -1'
_atom_sites_solution_hydrogens mixed
_audit_creation_method SHELXL-2018/3
_audit_update_record
;
2023-08-03 deposited with the CCDC.	2023-08-08 downloaded from the CCDC.
;
_cell_angle_alpha 92.822(3)
_cell_angle_beta 103.512(4)
_cell_angle_gamma 109.149(3)
_cell_formula_units_Z 1
_cell_length_a 12.8551(17)
_cell_length_b 15.617(2)
_cell_length_c 16.942(2)
_cell_measurement_reflns_used 9411
_cell_measurement_temperature 296(2)
_cell_measurement_theta_max 26.956
_cell_measurement_theta_min 2.346
_cell_volume 3094.6(7)
_computing_cell_refinement 'Bruker SMART'
_computing_data_collection 'Bruker SMART'
_computing_data_reduction 'Bruker SAINT'
_computing_molecular_graphics 'Bruker SHELXTL'
_computing_publication_material 'Bruker SHELXTL'
_computing_structure_refinement 'SHELXL-2018/3 (Sheldrick, 2018)'
_computing_structure_solution 'SHELXT 2014/5 (Sheldrick, 2014)'
_diffrn_ambient_temperature 296(2)
_diffrn_measured_fraction_theta_full 0.999
_diffrn_measured_fraction_theta_max 0.999
_diffrn_measurement_device_type 'CCD area detector'
_diffrn_measurement_method 'phi and omega scans'
_diffrn_radiation_type MoK\a
_diffrn_radiation_wavelength 0.71073
_diffrn_reflns_av_R_equivalents 0.0588
_diffrn_reflns_av_unetI/netI 0.0704
_diffrn_reflns_Laue_measured_fraction_full 0.999
_diffrn_reflns_Laue_measured_fraction_max 0.999
_diffrn_reflns_limit_h_max 15
_diffrn_reflns_limit_h_min -15
_diffrn_reflns_limit_k_max 17
_diffrn_reflns_limit_k_min -18
_diffrn_reflns_limit_l_max 20
_diffrn_reflns_limit_l_min -20
_diffrn_reflns_number 32866
_diffrn_reflns_point_group_measured_fraction_full 0.999
_diffrn_reflns_point_group_measured_fraction_max 0.999
_diffrn_reflns_theta_full 24.998
_diffrn_reflns_theta_max 24.998
_diffrn_reflns_theta_min 2.346
_exptl_absorpt_coefficient_mu 0.826
_exptl_absorpt_correction_T_max 0.7456
_exptl_absorpt_correction_T_min 0.6464
_exptl_absorpt_correction_type none
_exptl_crystal_colour 'dark red'
_exptl_crystal_density_diffrn 1.035
_exptl_crystal_description block
_exptl_crystal_F_000 990
_exptl_crystal_size_max 0.20
_exptl_crystal_size_mid 0.20
_exptl_crystal_size_min 0.15
_refine_diff_density_max 1.028
_refine_diff_density_min -0.494
_refine_diff_density_rms 0.073
_refine_ls_extinction_method none
_refine_ls_goodness_of_fit_ref 1.054
_refine_ls_hydrogen_treatment constr
_refine_ls_matrix_type full
_refine_ls_number_parameters 440
_refine_ls_number_reflns 10907
_refine_ls_number_restraints 0
_refine_ls_restrained_S_all 1.054
_refine_ls_R_factor_all 0.0716
_refine_ls_R_factor_gt 0.0525
_refine_ls_shift/su_max 0.002
_refine_ls_shift/su_mean 0.000
_refine_ls_structure_factor_coef Fsqd
_refine_ls_weighting_details 'w=1/[\s^2^(Fo^2^)+(0.0997P)^2^] where P=(Fo^2^+2Fc^2^)/3'
_refine_ls_weighting_scheme calc
_refine_ls_wR_factor_gt 0.1629
_refine_ls_wR_factor_ref 0.1700
_reflns_Friedel_coverage 0.000
_reflns_number_gt 7637
_reflns_number_total 10907
_reflns_threshold_expression 'I > 2\s(I)'
_cod_data_source_file d3cc02839a2.cif
_cod_data_source_block 1
_cod_original_cell_volume 3094.7(7)
_cod_database_code 7132010
_shelx_shelxl_version_number 2018/3
_shelx_space_group_comment
;
The symmetry employed for this shelxl refinement is uniquely defined
by the following loop, which should always be used as a source of
symmetry information in preference to the above space-group names.
They are only intended as comments.
;
_smtbx_masks_special_details
;
A solvent mask was calculated and 270 electrons were 
found in a volume of 1947\%A^3^ in 1 void per unit cell. 
This is consistent with the presence of 
6[CH3CN], 12[H2O] per Formula Unit 
which account for 252 electrons 
per unit cell.
;
_smtbx_masks_void_probe_radius 1.2
_smtbx_masks_void_truncation_radius 1.2

loop_
_space_group_symop_operation_xyz
'x, y, z'
'-x, -y, -z'

loop_
_atom_site_label
_atom_site_type_symbol
_atom_site_fract_x
_atom_site_fract_y
_atom_site_fract_z
_atom_site_U_iso_or_equiv
_atom_site_adp_type
_atom_site_occupancy
_atom_site_site_symmetry_order
_atom_site_calc_flag
_atom_site_refinement_flags_posn
_atom_site_refinement_flags_adp
_atom_site_refinement_flags_occupancy
_atom_site_disorder_assembly
_atom_site_disorder_group
Zn01 Zn 0.500000 0.500000 1.000000 0.02847(16) Uani 1 2 d S . P . .
Zn02 Zn 0.80906(3) 0.62503(2) 1.03813(3) 0.03252(14) Uani 1 1 d . . . . .
O004 O 0.59515(19) 0.41763(15) 0.99395(17) 0.0480(7) Uani 1 1 d . . . . .
O005 O 0.3717(2) 1.40923(19) 0.90158(16) 0.0554(7) Uani 1 1 d . . . . .
O006 O 0.7818(2) 0.49590(15) 1.02266(19) 0.0560(8) Uani 1 1 d . . . . .
O007 O 1.0325(2) 0.34120(17) 0.9632(2) 0.0588(8) Uani 1 1 d . . . . .
O008 O 0.5571(2) 0.57963(19) 0.91350(17) 0.0591(8) Uani 1 1 d . . . . .
O009 O 0.1989(2) 1.3113(2) 0.86211(19) 0.0688(9) Uani 1 1 d . . . . .
O00A O 0.7375(3) 0.6752(2) 0.9494(2) 0.0720(10) Uani 1 1 d . . . . .
C32 C 0.8270(3) 0.3406(2) 0.9876(2) 0.0369(9) Uani 1 1 d . . . . .
H32 H 0.882560 0.396796 0.988279 0.044 Uiso 1 1 calc R U . . .
C27 C 0.7215(3) 0.3371(2) 0.9951(2) 0.0359(8) Uani 1 1 d . . . . .
C26 C 0.6964(3) 0.4250(2) 1.0046(2) 0.0329(8) Uani 1 1 d . . . . .
C28 C 0.6391(3) 0.2535(2) 0.9959(2) 0.0364(8) Uani 1 1 d . . . . .
H28 H 0.567469 0.251193 1.000291 0.044 Uiso 1 1 calc R U . . .
N2 N 0.4503(4) 1.1107(3) 0.4920(2) 0.0773(13) Uani 1 1 d . . . . .
O00G O 0.9879(3) 0.1943(2) 0.9687(3) 0.1123(16) Uani 1 1 d . . . . .
C34 C 0.5769(3) 0.0832(2) 0.9954(2) 0.0381(9) Uani 1 1 d . . . . .
C29 C 0.6634(3) 0.1731(2) 0.9901(2) 0.0348(8) Uani 1 1 d . . . . .
C19 C 0.3009(3) 1.3406(3) 0.8576(2) 0.0456(9) Uani 1 1 d . . . . .
C31 C 0.8512(3) 0.2615(2) 0.9792(2) 0.0416(9) Uani 1 1 d . . . . .
C1 C 0.6350(4) 0.6469(3) 0.9064(2) 0.0466(10) Uani 1 1 d . . . . .
C30 C 0.7682(3) 0.1783(2) 0.9808(3) 0.0448(10) Uani 1 1 d . . . . .
H30 H 0.784317 0.124801 0.975444 0.054 Uiso 1 1 calc R U . . .
N1 N 0.4860(4) 0.9984(3) 0.6162(2) 0.0773(13) Uani 1 1 d . . . . .
C18 C 0.3338(3) 1.2895(3) 0.7972(2) 0.0446(9) Uani 1 1 d . . . . .
C2 C 0.6080(4) 0.7040(3) 0.8403(2) 0.0528(11) Uani 1 1 d . . . . .
N35 N 0.5837(4) 0.0064(3) 0.9657(4) 0.0928(18) Uani 0.5 1 d . . P . .
C35 C 0.5837(4) 0.0064(3) 0.9657(4) 0.0928(18) Uani 0.5 1 d . . P . .
H35 H 0.642193 0.009223 0.941275 0.111 Uiso 0.5 1 calc R U P . .
C33 C 0.9655(3) 0.2644(3) 0.9697(3) 0.0528(11) Uani 1 1 d . . . . .
C36 C 0.4925(4) 0.0776(3) 1.0305(4) 0.0763(16) Uani 1 1 d . . . . .
C22 C 0.4256(5) 1.1566(3) 0.5518(3) 0.0747(15) Uani 1 1 d . . . . .
C14 C 0.4274(5) 1.1324(3) 0.6299(3) 0.0711(14) Uani 1 1 d . . . . .
C8 C 0.5432(5) 0.8661(3) 0.6500(3) 0.0806(17) Uani 1 1 d . . . . .
C25 C 0.4377(5) 1.1566(3) 0.4255(3) 0.0806(16) Uani 1 1 d . . . . .
C12 C 0.4566(5) 1.0575(3) 0.6604(3) 0.0784(16) Uani 1 1 d . . . . .
C7 C 0.4981(4) 0.6905(4) 0.7974(3) 0.0805(16) Uani 1 1 d . . . . .
H7 H 0.438177 0.645665 0.809872 0.097 Uiso 1 1 calc R U . . .
C5 C 0.5652(6) 0.8084(3) 0.7165(3) 0.0760(16) Uani 1 1 d . . . . .
C20 C 0.4432(4) 1.3072(4) 0.7983(3) 0.0808(16) Uani 1 1 d . . . . .
H20 H 0.499945 1.354306 0.836040 0.097 Uiso 1 1 calc R U . . .
C9 C 0.5059(5) 0.9367(4) 0.6684(3) 0.0845(17) Uani 1 1 d . . . . .
C15 C 0.3947(5) 1.1894(3) 0.6878(3) 0.0631(13) Uani 1 1 d . . . . .
C6 C 0.4742(5) 0.7410(4) 0.7372(3) 0.0970(19) Uani 1 1 d . . . . .
H6 H 0.398843 0.731368 0.709729 0.116 Uiso 1 1 calc R U . . .
C23 C 0.3999(5) 1.2330(3) 0.5225(3) 0.0879(18) Uani 1 1 d . . . . .
H23 H 0.382503 1.275639 0.552228 0.105 Uiso 1 1 calc R U . . .
C17 C 0.2523(5) 1.2227(4) 0.7389(3) 0.097(2) Uani 1 1 d . . . . .
H17 H 0.175473 1.210003 0.736006 0.116 Uiso 1 1 calc R U . . .
C24 C 0.4051(5) 1.2326(3) 0.4452(3) 0.0932(19) Uani 1 1 d . . . . .
H24 H 0.390411 1.273913 0.410427 0.112 Uiso 1 1 calc R U . . .
C10 C 0.4891(6) 0.9612(4) 0.7468(3) 0.118(3) Uani 1 1 d . . . . .
H10 H 0.500422 0.932214 0.793002 0.142 Uiso 1 1 calc R U . . .
C21 C 0.4735(5) 1.2560(4) 0.7438(3) 0.097(2) Uani 1 1 d . . . . .
H21 H 0.550279 1.268663 0.746552 0.116 Uiso 1 1 calc R U . . .
C11 C 0.4549(6) 1.0321(4) 0.7408(3) 0.113(2) Uani 1 1 d . . . . .
H11 H 0.433648 1.060332 0.780874 0.136 Uiso 1 1 calc R U . . .
C3 C 0.6975(5) 0.7699(4) 0.8216(4) 0.102(2) Uani 1 1 d . . . . .
H3 H 0.772299 0.780073 0.850896 0.123 Uiso 1 1 calc R U . . .
C16 C 0.2835(5) 1.1735(4) 0.6840(4) 0.104(2) Uani 1 1 d . . . . .
H16 H 0.227048 1.128904 0.643882 0.124 Uiso 1 1 calc R U . . .
C4 C 0.6752(6) 0.8214(4) 0.7583(4) 0.113(2) Uani 1 1 d . . . . .
H4 H 0.735560 0.864637 0.744787 0.136 Uiso 1 1 calc R U . . .
Zn1 Zn 0.4720(3) 0.9853(3) 0.4930(3) 0.0759(11) Uani 0.5 1 d . . P A -1
O1 O 0.2904(9) 0.8964(7) 0.4407(6) 0.136(3) Uani 0.5 1 d . . P A -1
H1A H 0.189084 0.908983 0.436840 0.204 Uiso 0.5 1 d R U P A -1
H1B H 0.239334 0.809774 0.400408 0.204 Uiso 0.5 1 d R U P A -1

loop_
_atom_site_aniso_label
_atom_site_aniso_U_11
_atom_site_aniso_U_22
_atom_site_aniso_U_33
_atom_site_aniso_U_23
_atom_site_aniso_U_13
_atom_site_aniso_U_12
Zn01 0.0251(3) 0.0232(3) 0.0446(3) 0.0094(2) 0.0169(2) 0.0122(2)
Zn02 0.0276(2) 0.0196(2) 0.0565(3) 0.00536(18) 0.02098(19) 0.00933(17)
O004 0.0333(14) 0.0282(14) 0.089(2) 0.0039(13) 0.0180(13) 0.0182(11)
O005 0.0540(17) 0.0573(19) 0.0518(17) -0.0147(15) 0.0103(14) 0.0211(15)
O006 0.0352(14) 0.0154(13) 0.124(3) 0.0053(14) 0.0348(15) 0.0083(12)
O007 0.0317(14) 0.0341(16) 0.120(3) 0.0153(16) 0.0419(15) 0.0075(12)
O008 0.0530(17) 0.0619(19) 0.0611(19) 0.0394(15) 0.0183(14) 0.0118(15)
O009 0.0495(18) 0.071(2) 0.083(2) -0.0215(17) 0.0341(16) 0.0104(15)
O00A 0.0545(19) 0.070(2) 0.093(2) 0.0486(19) 0.0199(17) 0.0181(17)
C32 0.0295(18) 0.0140(17) 0.071(3) 0.0075(16) 0.0252(17) 0.0035(14)
C27 0.0273(17) 0.0150(17) 0.068(3) 0.0091(16) 0.0187(17) 0.0062(14)
C26 0.0337(19) 0.0185(18) 0.055(2) 0.0091(15) 0.0225(16) 0.0124(16)
C28 0.0225(17) 0.0241(19) 0.065(2) 0.0080(17) 0.0180(16) 0.0067(15)
N2 0.161(4) 0.076(3) 0.050(2) 0.035(2) 0.061(2) 0.087(3)
O00G 0.070(2) 0.0435(19) 0.262(5) 0.032(3) 0.096(3) 0.0329(18)
C34 0.0326(19) 0.0198(19) 0.065(2) 0.0109(17) 0.0211(17) 0.0074(15)
C29 0.0257(17) 0.0168(18) 0.062(2) 0.0081(16) 0.0167(16) 0.0033(14)
C19 0.053(2) 0.040(2) 0.049(2) 0.002(2) 0.017(2) 0.022(2)
C31 0.0257(18) 0.0246(19) 0.079(3) 0.0085(18) 0.0241(18) 0.0068(15)
C1 0.060(3) 0.046(2) 0.047(2) 0.0213(19) 0.025(2) 0.026(2)
C30 0.036(2) 0.0187(19) 0.090(3) 0.0152(19) 0.030(2) 0.0127(16)
N1 0.155(4) 0.074(3) 0.053(2) 0.029(2) 0.053(2) 0.085(3)
C18 0.049(2) 0.042(2) 0.049(2) -0.0032(19) 0.0199(19) 0.0207(19)
C2 0.076(3) 0.050(3) 0.051(2) 0.031(2) 0.033(2) 0.032(2)
N35 0.065(3) 0.034(2) 0.199(6) 0.025(3) 0.078(3) 0.011(2)
C35 0.065(3) 0.034(2) 0.199(6) 0.025(3) 0.078(3) 0.011(2)
C33 0.041(2) 0.032(2) 0.100(3) 0.014(2) 0.036(2) 0.0185(19)
C36 0.052(3) 0.035(3) 0.152(5) 0.024(3) 0.058(3) 0.005(2)
C22 0.145(5) 0.075(3) 0.053(3) 0.029(2) 0.055(3) 0.079(3)
C14 0.134(4) 0.068(3) 0.046(3) 0.013(2) 0.044(3) 0.067(3)
C8 0.166(5) 0.076(3) 0.049(3) 0.038(2) 0.055(3) 0.085(4)
C25 0.154(5) 0.078(3) 0.055(3) 0.032(3) 0.053(3) 0.079(4)
C12 0.159(5) 0.079(3) 0.048(3) 0.025(2) 0.059(3) 0.083(4)
C7 0.078(3) 0.097(4) 0.084(4) 0.061(3) 0.031(3) 0.040(3)
C5 0.141(5) 0.076(3) 0.053(3) 0.036(3) 0.046(3) 0.074(4)
C20 0.063(3) 0.101(4) 0.081(3) -0.032(3) 0.026(3) 0.033(3)
C9 0.168(5) 0.092(4) 0.051(3) 0.040(3) 0.060(3) 0.095(4)
C15 0.103(4) 0.060(3) 0.055(3) 0.013(2) 0.041(3) 0.051(3)
C6 0.099(4) 0.119(5) 0.098(4) 0.069(4) 0.033(3) 0.059(4)
C23 0.163(5) 0.080(4) 0.079(4) 0.031(3) 0.065(4) 0.091(4)
C17 0.073(3) 0.103(4) 0.100(4) -0.057(4) 0.029(3) 0.018(3)
C24 0.184(6) 0.081(4) 0.081(4) 0.046(3) 0.077(4) 0.100(4)
C10 0.246(8) 0.133(5) 0.062(3) 0.064(3) 0.093(4) 0.137(6)
C21 0.075(4) 0.130(5) 0.096(4) -0.033(4) 0.039(3) 0.047(4)
C11 0.242(8) 0.117(5) 0.061(3) 0.045(3) 0.088(4) 0.129(5)
C3 0.090(4) 0.102(4) 0.107(5) 0.073(4) 0.021(3) 0.018(3)
C16 0.098(4) 0.096(5) 0.105(5) -0.051(4) 0.043(4) 0.016(3)
C4 0.127(5) 0.092(5) 0.123(5) 0.082(4) 0.040(4) 0.026(4)
Zn1 0.165(4) 0.070(2) 0.0470(15) 0.0320(16) 0.060(2) 0.086(2)
O1 0.166(9) 0.154(9) 0.108(7) 0.036(7) 0.044(7) 0.075(8)

loop_
_atom_type_symbol
_atom_type_description
_atom_type_scat_dispersion_real
_atom_type_scat_dispersion_imag
_atom_type_scat_source
C C 0.0033 0.0016 'International Tables Vol C Tables 4.2.6.8 and 6.1.1.4'
H H 0.0000 0.0000 'International Tables Vol C Tables 4.2.6.8 and 6.1.1.4'
N N 0.0061 0.0033 'International Tables Vol C Tables 4.2.6.8 and 6.1.1.4'
O O 0.0106 0.0060 'International Tables Vol C Tables 4.2.6.8 and 6.1.1.4'
Zn Zn 0.2839 1.4301 'International Tables Vol C Tables 4.2.6.8 and 6.1.1.4'

loop_
_geom_angle_atom_site_label_1
_geom_angle_atom_site_label_2
_geom_angle_atom_site_label_3
_geom_angle
_geom_angle_site_symmetry_1
_geom_angle_site_symmetry_3
_geom_angle_publ_flag
O004 Zn01 O004 180.00(13) . 2_667 ?
O004 Zn01 O008 84.76(11) . 2_667 ?
O004 Zn01 O008 95.24(11) 2_667 2_667 ?
O004 Zn01 O008 95.24(11) . . ?
O004 Zn01 O008 84.76(11) 2_667 . ?
O008 Zn01 O008 180.0 2_667 . ?
O004 Zn01 O005 87.72(10) . 1_545 ?
O004 Zn01 O005 92.28(10) 2_667 1_545 ?
O008 Zn01 O005 92.67(11) 2_667 1_545 ?
O008 Zn01 O005 87.33(11) . 1_545 ?
O004 Zn01 O005 92.28(10) . 2_677 ?
O004 Zn01 O005 87.72(10) 2_667 2_677 ?
O008 Zn01 O005 87.33(11) 2_667 2_677 ?
O008 Zn01 O005 92.67(11) . 2_677 ?
O005 Zn01 O005 180.0 1_545 2_677 ?
O00A Zn02 O006 117.50(14) . . ?
O00A Zn02 O007 106.32(13) . 2_767 ?
O006 Zn02 O007 93.62(10) . 2_767 ?
O00A Zn02 O009 105.58(15) . 2_677 ?
O006 Zn02 O009 123.00(14) . 2_677 ?
O007 Zn02 O009 108.73(13) 2_767 2_677 ?
C26 O004 Zn01 138.9(2) . . ?
C19 O005 Zn01 163.6(3) . 1_565 ?
C26 O006 Zn02 135.7(2) . . ?
C33 O007 Zn02 128.1(2) . 2_767 ?
C1 O008 Zn01 141.9(3) . . ?
C19 O009 Zn02 108.3(3) . 2_677 ?
C1 O00A Zn02 129.6(3) . . ?
C27 C32 C31 120.6(3) . . ?
C27 C32 H32 119.7 . . ?
C31 C32 H32 119.7 . . ?
C32 C27 C28 120.0(3) . . ?
C32 C27 C26 119.9(3) . . ?
C28 C27 C26 120.1(3) . . ?
O004 C26 O006 128.1(3) . . ?
O004 C26 C27 117.1(3) . . ?
O006 C26 C27 114.8(3) . . ?
C27 C28 C29 120.1(3) . . ?
C27 C28 H28 119.9 . . ?
C29 C28 H28 119.9 . . ?
C22 N2 C25 105.6(3) . . ?
C22 N2 Zn1 127.3(3) . . ?
C25 N2 Zn1 126.2(3) . . ?
N35 C34 C36 117.8(3) . . ?
N35 C34 C29 119.8(3) . . ?
C36 C34 C29 122.3(3) . . ?
C30 C29 C28 118.6(3) . . ?
C30 C29 C34 121.0(3) . . ?
C28 C29 C34 120.4(3) . . ?
O005 C19 O009 121.4(3) . . ?
O005 C19 C18 120.3(4) . . ?
O009 C19 C18 118.3(4) . . ?
C32 C31 C30 118.8(3) . . ?
C32 C31 C33 121.0(3) . . ?
C30 C31 C33 120.1(3) . . ?
O008 C1 O00A 126.8(3) . . ?
O008 C1 C2 117.9(4) . . ?
O00A C1 C2 115.3(4) . . ?
C29 C30 C31 121.8(3) . . ?
C29 C30 H30 119.1 . . ?
C31 C30 H30 119.1 . . ?
C12 N1 C9 105.1(3) . . ?
C12 N1 Zn1 127.8(3) . . ?
C9 N1 Zn1 125.9(3) . . ?
C20 C18 C17 118.2(4) . . ?
C20 C18 C19 121.4(4) . . ?
C17 C18 C19 120.4(4) . . ?
C7 C2 C3 119.5(4) . . ?
C7 C2 C1 122.0(4) . . ?
C3 C2 C1 118.6(4) . . ?
C34 N35 C36 122.3(4) . 2_657 ?
O00G C33 O007 124.3(4) . . ?
O00G C33 C31 119.7(3) . . ?
O007 C33 C31 116.0(3) . . ?
C34 C36 N35 119.8(4) . 2_657 ?
N2 C22 C14 124.7(4) . . ?
N2 C22 C23 109.8(4) . . ?
C14 C22 C23 125.5(4) . . ?
C22 C14 C12 125.7(4) . . ?
C22 C14 C15 117.7(4) . . ?
C12 C14 C15 116.6(4) . . ?
C9 C8 C25 125.6(4) . 2_676 ?
C9 C8 C5 117.4(4) . . ?
C25 C8 C5 117.0(4) 2_676 . ?
N2 C25 C8 125.2(4) . 2_676 ?
N2 C25 C24 109.7(4) . . ?
C8 C25 C24 125.1(4) 2_676 . ?
N1 C12 C14 124.3(4) . . ?
N1 C12 C11 110.9(4) . . ?
C14 C12 C11 124.8(4) . . ?
C6 C7 C2 121.8(5) . . ?
C6 C7 H7 119.1 . . ?
C2 C7 H7 119.1 . . ?
C4 C5 C6 118.9(4) . . ?
C4 C5 C8 119.5(5) . . ?
C6 C5 C8 121.6(5) . . ?
C18 C20 C21 120.9(5) . . ?
C18 C20 H20 119.6 . . ?
C21 C20 H20 119.6 . . ?
N1 C9 C8 125.2(4) . . ?
N1 C9 C10 109.3(4) . . ?
C8 C9 C10 125.5(4) . . ?
C21 C15 C16 118.2(4) . . ?
C21 C15 C14 121.4(5) . . ?
C16 C15 C14 120.4(5) . . ?
C7 C6 C5 119.6(5) . . ?
C7 C6 H6 120.2 . . ?
C5 C6 H6 120.2 . . ?
C24 C23 C22 107.8(4) . . ?
C24 C23 H23 126.1 . . ?
C22 C23 H23 126.1 . . ?
C18 C17 C16 120.3(5) . . ?
C18 C17 H17 119.9 . . ?
C16 C17 H17 119.9 . . ?
C23 C24 C25 107.0(4) . . ?
C23 C24 H24 126.5 . . ?
C25 C24 H24 126.5 . . ?
C11 C10 C9 107.7(4) . . ?
C11 C10 H10 126.2 . . ?
C9 C10 H10 126.2 . . ?
C15 C21 C20 121.3(5) . . ?
C15 C21 H21 119.3 . . ?
C20 C21 H21 119.3 . . ?
C10 C11 C12 106.9(4) . . ?
C10 C11 H11 126.6 . . ?
C12 C11 H11 126.6 . . ?
C2 C3 C4 119.8(5) . . ?
C2 C3 H3 120.1 . . ?
C4 C3 H3 120.1 . . ?
C15 C16 C17 121.1(5) . . ?
C15 C16 H16 119.5 . . ?
C17 C16 H16 119.5 . . ?
C5 C4 C3 120.4(5) . . ?
C5 C4 H4 119.8 . . ?
C3 C4 H4 119.8 . . ?
N1 Zn1 N2 87.9(2) . . ?
N1 Zn1 O1 102.5(3) . . ?
N2 Zn1 O1 98.3(3) . . ?
Zn1 O1 H1A 133.2 . . ?
Zn1 O1 H1B 133.1 . . ?
H1A O1 H1B 93.6 . . ?

loop_
_geom_bond_atom_site_label_1
_geom_bond_atom_site_label_2
_geom_bond_distance
_geom_bond_site_symmetry_2
_geom_bond_publ_flag
Zn01 O004 2.059(2) . ?
Zn01 O004 2.059(2) 2_667 ?
Zn01 O008 2.078(2) 2_667 ?
Zn01 O008 2.078(2) . ?
Zn01 O005 2.112(3) 1_545 ?
Zn01 O005 2.112(3) 2_677 ?
Zn02 O00A 1.913(3) . ?
Zn02 O006 1.924(2) . ?
Zn02 O007 1.936(2) 2_767 ?
Zn02 O009 1.959(3) 2_677 ?
O004 C26 1.236(4) . ?
O005 C19 1.223(4) . ?
O006 C26 1.241(4) . ?
O007 C33 1.254(4) . ?
O008 C1 1.225(4) . ?
O009 C19 1.261(4) . ?
O00A C1 1.264(5) . ?
C32 C27 1.375(4) . ?
C32 C31 1.377(4) . ?
C32 H32 0.9300 . ?
C27 C28 1.388(4) . ?
C27 C26 1.520(4) . ?
C28 C29 1.395(4) . ?
C28 H28 0.9300 . ?
N2 C22 1.367(5) . ?
N2 C25 1.370(5) . ?
N2 Zn1 2.068(6) . ?
O00G C33 1.220(4) . ?
C34 N35 1.315(5) . ?
C34 C36 1.335(5) . ?
C34 C29 1.500(4) . ?
C29 C30 1.368(4) . ?
C19 C18 1.486(5) . ?
C31 C30 1.391(5) . ?
C31 C33 1.502(5) . ?
C1 C2 1.513(5) . ?
C30 H30 0.9300 . ?
N1 C12 1.360(5) . ?
N1 C9 1.384(5) . ?
N1 Zn1 2.046(6) . ?
C18 C20 1.336(5) . ?
C18 C17 1.364(6) . ?
C2 C7 1.372(6) . ?
C2 C3 1.381(6) . ?
N35 C36 1.371(5) 2_657 ?
C22 C14 1.391(6) . ?
C22 C23 1.420(6) . ?
C14 C12 1.426(6) . ?
C14 C15 1.511(5) . ?
C8 C9 1.387(6) . ?
C8 C25 1.407(6) 2_676 ?
C8 C5 1.510(5) . ?
C25 C24 1.432(6) . ?
C12 C11 1.440(6) . ?
C7 C6 1.359(6) . ?
C7 H7 0.9300 . ?
C5 C4 1.369(8) . ?
C5 C6 1.422(7) . ?
C20 C21 1.395(6) . ?
C20 H20 0.9300 . ?
C9 C10 1.448(6) . ?
C15 C21 1.330(7) . ?
C15 C16 1.355(7) . ?
C6 H6 0.9300 . ?
C23 C24 1.326(6) . ?
C23 H23 0.9300 . ?
C17 C16 1.386(6) . ?
C17 H17 0.9300 . ?
C24 H24 0.9300 . ?
C10 C11 1.319(6) . ?
C10 H10 0.9300 . ?
C21 H21 0.9300 . ?
C11 H11 0.9300 . ?
C3 C4 1.405(6) . ?
C3 H3 0.9300 . ?
C16 H16 0.9300 . ?
C4 H4 0.9300 . ?
Zn1 O1 2.224(11) . ?
O1 H1A 1.3668 . ?
O1 H1B 1.3582 . ?

loop_
_geom_torsion_atom_site_label_1
_geom_torsion_atom_site_label_2
_geom_torsion_atom_site_label_3
_geom_torsion_atom_site_label_4
_geom_torsion
_geom_torsion_site_symmetry_1
_geom_torsion_site_symmetry_2
_geom_torsion_site_symmetry_3
_geom_torsion_site_symmetry_4
_geom_torsion_publ_flag
C31 C32 C27 C28 1.3(6) . . . . ?
C31 C32 C27 C26 179.8(3) . . . . ?
Zn01 O004 C26 O006 -2.6(7) . . . . ?
Zn01 O004 C26 C27 177.2(3) . . . . ?
Zn02 O006 C26 O004 -3.6(7) . . . . ?
Zn02 O006 C26 C27 176.5(3) . . . . ?
C32 C27 C26 O004 165.3(3) . . . . ?
C28 C27 C26 O004 -16.3(5) . . . . ?
C32 C27 C26 O006 -14.9(5) . . . . ?
C28 C27 C26 O006 163.5(3) . . . . ?
C32 C27 C28 C29 0.7(6) . . . . ?
C26 C27 C28 C29 -177.7(3) . . . . ?
C27 C28 C29 C30 -2.2(6) . . . . ?
C27 C28 C29 C34 176.7(3) . . . . ?
N35 C34 C29 C30 -21.9(6) . . . . ?
C36 C34 C29 C30 157.3(4) . . . . ?
N35 C34 C29 C28 159.2(4) . . . . ?
C36 C34 C29 C28 -21.7(6) . . . . ?
Zn01 O005 C19 O009 88.4(10) 1_565 . . . ?
Zn01 O005 C19 C18 -91.5(10) 1_565 . . . ?
Zn02 O009 C19 O005 -12.6(5) 2_677 . . . ?
Zn02 O009 C19 C18 167.3(3) 2_677 . . . ?
C27 C32 C31 C30 -1.9(6) . . . . ?
C27 C32 C31 C33 179.0(4) . . . . ?
Zn01 O008 C1 O00A 30.2(7) . . . . ?
Zn01 O008 C1 C2 -149.2(3) . . . . ?
Zn02 O00A C1 O008 0.9(7) . . . . ?
Zn02 O00A C1 C2 -179.7(3) . . . . ?
C28 C29 C30 C31 1.7(6) . . . . ?
C34 C29 C30 C31 -177.3(4) . . . . ?
C32 C31 C30 C29 0.3(6) . . . . ?
C33 C31 C30 C29 179.4(4) . . . . ?
O005 C19 C18 C20 11.3(6) . . . . ?
O009 C19 C18 C20 -168.6(4) . . . . ?
O005 C19 C18 C17 -169.0(4) . . . . ?
O009 C19 C18 C17 11.1(6) . . . . ?
O008 C1 C2 C7 9.7(6) . . . . ?
O00A C1 C2 C7 -169.7(4) . . . . ?
O008 C1 C2 C3 -168.6(5) . . . . ?
O00A C1 C2 C3 12.0(6) . . . . ?
C36 C34 N35 C36 0.2(9) . . . 2_657 ?
C29 C34 N35 C36 179.4(5) . . . 2_657 ?
Zn02 O007 C33 O00G -7.3(8) 2_767 . . . ?
Zn02 O007 C33 C31 172.8(3) 2_767 . . . ?
C32 C31 C33 O00G 174.4(5) . . . . ?
C30 C31 C33 O00G -4.7(7) . . . . ?
C32 C31 C33 O007 -5.6(6) . . . . ?
C30 C31 C33 O007 175.3(4) . . . . ?
N35 C34 C36 N35 -0.2(9) . . . 2_657 ?
C29 C34 C36 N35 -179.4(4) . . . 2_657 ?
C25 N2 C22 C14 179.6(6) . . . . ?
Zn1 N2 C22 C14 10.0(9) . . . . ?
C25 N2 C22 C23 -1.3(7) . . . . ?
Zn1 N2 C22 C23 -170.8(4) . . . . ?
N2 C22 C14 C12 1.1(10) . . . . ?
C23 C22 C14 C12 -177.9(6) . . . . ?
N2 C22 C14 C15 -178.4(5) . . . . ?
C23 C22 C14 C15 2.6(9) . . . . ?
C22 N2 C25 C8 178.7(6) . . . 2_676 ?
Zn1 N2 C25 C8 -11.5(9) . . . 2_676 ?
C22 N2 C25 C24 0.3(7) . . . . ?
Zn1 N2 C25 C24 170.0(4) . . . . ?
C9 N1 C12 C14 -179.3(6) . . . . ?
Zn1 N1 C12 C14 -10.9(9) . . . . ?
C9 N1 C12 C11 -1.5(7) . . . . ?
Zn1 N1 C12 C11 166.9(4) . . . . ?
C22 C14 C12 N1 -0.7(10) . . . . ?
C15 C14 C12 N1 178.8(5) . . . . ?
C22 C14 C12 C11 -178.2(6) . . . . ?
C15 C14 C12 C11 1.3(9) . . . . ?
C3 C2 C7 C6 -0.6(9) . . . . ?
C1 C2 C7 C6 -178.9(5) . . . . ?
C9 C8 C5 C4 -103.7(7) . . . . ?
C25 C8 C5 C4 76.3(8) 2_676 . . . ?
C9 C8 C5 C6 76.0(7) . . . . ?
C25 C8 C5 C6 -104.0(6) 2_676 . . . ?
C17 C18 C20 C21 -2.8(8) . . . . ?
C19 C18 C20 C21 177.0(5) . . . . ?
C12 N1 C9 C8 -177.0(6) . . . . ?
Zn1 N1 C9 C8 14.3(9) . . . . ?
C12 N1 C9 C10 -0.8(7) . . . . ?
Zn1 N1 C9 C10 -169.5(5) . . . . ?
C25 C8 C9 N1 -2.7(11) 2_676 . . . ?
C5 C8 C9 N1 177.3(6) . . . . ?
C25 C8 C9 C10 -178.4(7) 2_676 . . . ?
C5 C8 C9 C10 1.7(10) . . . . ?
C22 C14 C15 C21 -97.6(7) . . . . ?
C12 C14 C15 C21 82.9(7) . . . . ?
C22 C14 C15 C16 82.6(7) . . . . ?
C12 C14 C15 C16 -96.9(7) . . . . ?
C2 C7 C6 C5 1.3(9) . . . . ?
C4 C5 C6 C7 -0.4(9) . . . . ?
C8 C5 C6 C7 179.9(5) . . . . ?
N2 C22 C23 C24 1.9(8) . . . . ?
C14 C22 C23 C24 -179.0(6) . . . . ?
C20 C18 C17 C16 1.5(9) . . . . ?
C19 C18 C17 C16 -178.3(5) . . . . ?
C22 C23 C24 C25 -1.6(8) . . . . ?
N2 C25 C24 C23 0.9(8) . . . . ?
C8 C25 C24 C23 -177.6(6) 2_676 . . . ?
N1 C9 C10 C11 3.0(9) . . . . ?
C8 C9 C10 C11 179.2(7) . . . . ?
C16 C15 C21 C20 1.2(9) . . . . ?
C14 C15 C21 C20 -178.6(5) . . . . ?
C18 C20 C21 C15 1.5(9) . . . . ?
C9 C10 C11 C12 -3.7(9) . . . . ?
N1 C12 C11 C10 3.4(8) . . . . ?
C14 C12 C11 C10 -178.8(7) . . . . ?
C7 C2 C3 C4 -0.9(9) . . . . ?
C1 C2 C3 C4 177.5(5) . . . . ?
C21 C15 C16 C17 -2.5(9) . . . . ?
C14 C15 C16 C17 177.3(5) . . . . ?
C18 C17 C16 C15 1.2(10) . . . . ?
C6 C5 C4 C3 -1.1(10) . . . . ?
C8 C5 C4 C3 178.6(5) . . . . ?
C2 C3 C4 C5 1.7(10) . . . . ?

loop_
_smtbx_masks_void_nr
_smtbx_masks_void_average_x
_smtbx_masks_void_average_y
_smtbx_masks_void_average_z
_smtbx_masks_void_volume
_smtbx_masks_void_count_electrons
_smtbx_masks_void_content
1 -0.794 -0.689 -0.133 1947.4 270.3 '6 CH3CN,12 H2O'
